data_2011462
loop_
_publ_author_name
'Emge, T. J.'
'Agrawal, A.'
'Dalessio, J. P.'
'G. Dukovic'
'J. A. Inghrim'
'K. Janjua'
'M. Macaluso'
'L. L. Robertson'
'T. J. Stiglic'
'Y. Volovik'
'M. M. Georgiadis'

_publ_section_title
;
 Alaninyltryptophan hydrate, glycyltryptophan dihydrate and
 tryptophylglycine hydrate
;
_journal_issue 10
_journal_name_full 'Acta Crystallographica Section C'
_journal_page_first e469
_journal_page_last e471
_journal_paper_doi 10.1107/S0108270100011926
_journal_volume 56
_journal_year 2000
_chemical_formula_iupac 'C14 H17 N3 O3, H2 O1'
_chemical_formula_moiety 'C14 H17 N3 O3, H2 O1'
_chemical_formula_sum 'C14 H19 N3 O4'
_chemical_formula_weight 293.32
_chemical_name_common 'Alanine-tryptophan monohydrate'
_space_group_IT_number 19
_symmetry_cell_setting orthorhombic
_symmetry_space_group_name_Hall 'P 2ac 2ab'
_symmetry_space_group_name_H-M 'P 21 21 21'
_audit_creation_method SHELXL-97
_cell_angle_alpha 90.00
_cell_angle_beta 90.00
_cell_angle_gamma 90.00
_cell_formula_units_Z 4
_cell_length_a 4.9475(5)
_cell_length_b 8.2059(12)
_cell_length_c 35.213(5)
_cell_measurement_reflns_used 25
_cell_measurement_temperature 295(2)
_cell_measurement_theta_max 28.8
_cell_measurement_theta_min 26.1
_cell_volume 1429.6(3)
_computing_cell_refinement 'CAD-4 EXPRESS'
_computing_data_collection 'CAD-4 EXPRESS (Enraf Nonius, 1994)'
_computing_data_reduction 'XCAD4 (Harms & Wocadlo, 1995)'
_computing_structure_refinement 'SHELXL97 (Sheldrick, 1997)'
_computing_structure_solution 'SHELXS97 (Sheldrick, 1997)'
_diffrn_ambient_temperature 295(2)
_diffrn_measured_fraction_theta_full .998
_diffrn_measured_fraction_theta_max .998
_diffrn_measurement_device_type 'Nonius CAD-4'
_diffrn_measurement_method \w-\q
_diffrn_radiation_monochromator graphite
_diffrn_radiation_source 'fine-focus sealed tube'
_diffrn_radiation_type CuK\a
_diffrn_radiation_wavelength 1.54180
_diffrn_reflns_av_R_equivalents .0118
_diffrn_reflns_av_sigmaI/netI .0174
_diffrn_reflns_limit_h_max 6
_diffrn_reflns_limit_h_min 0
_diffrn_reflns_limit_k_max 10
_diffrn_reflns_limit_k_min 0
_diffrn_reflns_limit_l_max 42
_diffrn_reflns_limit_l_min -42
_diffrn_reflns_number 3190
_diffrn_reflns_theta_full 70.00
_diffrn_reflns_theta_max 70.00
_diffrn_reflns_theta_min 2.51
_diffrn_standards_decay_% 1
_diffrn_standards_interval_time 60
_diffrn_standards_number 3
_exptl_absorpt_coefficient_mu .841
_exptl_absorpt_correction_T_max .881
_exptl_absorpt_correction_T_min .768
_exptl_absorpt_correction_type '\y scan'
_exptl_absorpt_process_details
;
(North et al., 1968)
;
_exptl_crystal_colour colourless
_exptl_crystal_density_diffrn 1.363
_exptl_crystal_density_method 'not measured'
_exptl_crystal_description rod
_exptl_crystal_F_000 624
_exptl_crystal_size_max .35
_exptl_crystal_size_mid .17
_exptl_crystal_size_min .15
_refine_diff_density_max .14
_refine_diff_density_min -.10
_refine_ls_abs_structure_details 'Flack (1983), 1067 Friedel pairs'
_refine_ls_abs_structure_Flack -.02(18)
_refine_ls_extinction_coef .0259(7)
_refine_ls_extinction_method SHELXL97
_refine_ls_goodness_of_fit_ref 1.004
_refine_ls_hydrogen_treatment refall
_refine_ls_matrix_type full
_refine_ls_number_parameters 267
_refine_ls_number_reflns 2688
_refine_ls_number_restraints 0
_refine_ls_restrained_S_all 1.004
_refine_ls_R_factor_all .029
_refine_ls_R_factor_gt .026
_refine_ls_shift/su_max <0.001'
_refine_ls_shift/su_mean .000
_refine_ls_structure_factor_coef Fsqd
_refine_ls_weighting_details 'calc w = 1/[\s^2^(Fo^2^)+(0.025P)^2^+0.315P] where P = (Fo^2^+2Fc^2^)/3'
_refine_ls_weighting_scheme calc
_refine_ls_wR_factor_ref .063
_reflns_number_gt 2538
_reflns_number_total 2688
_reflns_threshold_expression I>2\s(I)
_cod_data_source_file qd0019.cif
_cod_data_source_block I
_cod_database_code 2011462
_cod_database_fobs_code 2011462

loop_
_symmetry_equiv_pos_as_xyz
'x, y, z'
'x+1/2, -y+1/2, -z'
'-x, y+1/2, -z+1/2'
'-x+1/2, -y, z+1/2'

loop_
_atom_site_label
_atom_site_fract_x
_atom_site_fract_y
_atom_site_fract_z
_atom_site_U_iso_or_equiv
_atom_site_adp_type
_atom_site_calc_flag
_atom_site_refinement_flags
_atom_site_occupancy
_atom_site_disorder_assembly
_atom_site_disorder_group
_atom_site_type_symbol
O1 .46933(19) -.08683(12) -.17340(3) .0391(3) Uani d . 1 . . O
O2 .5989(3) -.38871(12) -.22298(3) .0450(3) Uani d . 1 . . O
O3 .4148(2) -.55802(12) -.18147(3) .0436(3) Uani d . 1 . . O
N1 .7162(3) .16433(14) -.21145(3) .0317(3) Uani d . 1 . . N
N2 .8676(2) -.22006(13) -.16684(3) .0273(2) Uani d . 1 . . N
N3 1.1100(3) -.3232(2) -.04242(4) .0611(4) Uani d . 1 . . N
C1 .8795(3) .06174(15) -.18529(4) .0289(3) Uani d . 1 . . C
C2 .7178(3) -.08945(15) -.17477(4) .0279(3) Uani d . 1 . . C
C3 .9554(4) .16083(19) -.15034(4) .0397(4) Uani d . 1 . . C
C4 .7538(3) -.37928(15) -.15802(4) .0285(3) Uani d . 1 . . C
C5 .5713(3) -.44347(15) -.19035(4) .0301(3) Uani d . 1 . . C
C6 .6120(3) -.38588(18) -.11921(4) .0363(3) Uani d . 1 . . C
C7 .7871(3) -.33073(19) -.08698(4) .0381(3) Uani d . 1 . . C
C8 .7888(3) -.1720(2) -.06972(4) .0396(3) Uani d . 1 . . C
C9 .6351(4) -.0313(2) -.07466(5) .0482(4) Uani d . 1 . . C
C10 .6911(5) .1046(3) -.05317(5) .0615(5) Uani d . 1 . . C
C11 .8996(5) .1029(3) -.02634(5) .0677(6) Uani d . 1 . . C
C12 1.0527(5) -.0330(3) -.02040(5) .0666(6) Uani d . 1 . . C
C13 .9951(3) -.1716(2) -.04206(4) .0492(4) Uani d . 1 . . C
C14 .9844(4) -.4183(3) -.06940(4) .0508(4) Uani d . 1 . . C
H1NA .834(4) .242(2) -.2241(5) .056(5) Uiso d . 1 . . H
H1NB .632(4) .104(2) -.2299(5) .050(5) Uiso d . 1 . . H
H1NC .586(4) .228(2) -.1976(5) .052(5) Uiso d . 1 . . H
H2N 1.036(4) -.2143(19) -.1701(5) .041(5) Uiso d . 1 . . H
H3N 1.239(5) -.352(3) -.0277(7) .088(8) Uiso d . 1 . . H
H1 1.040(3) .0265(17) -.1986(4) .029(4) Uiso d . 1 . . H
H3A 1.072(4) .260(2) -.1571(5) .050(5) Uiso d . 1 . . H
H3B .792(4) .201(2) -.1363(5) .055(5) Uiso d . 1 . . H
H3C 1.044(4) .095(2) -.1324(5) .049(5) Uiso d . 1 . . H
H4 .903(3) -.4547(18) -.1582(4) .031(4) Uiso d . 1 . . H
H6A .558(4) -.5017(19) -.1152(4) .041(4) Uiso d . 1 . . H
H6B .451(3) -.3183(18) -.1201(4) .037(4) Uiso d . 1 . . H
H9 .499(4) -.029(2) -.0928(6) .061(6) Uiso d . 1 . . H
H10 .592(5) .211(3) -.0582(6) .082(7) Uiso d . 1 . . H
H11 .938(5) .208(3) -.0127(6) .077(7) Uiso d . 1 . . H
H12 1.186(5) -.040(3) -.0024(7) .087(8) Uiso d . 1 . . H
H14 1.034(4) -.532(2) -.0733(5) .058(6) Uiso d . 1 . . H
O1W .1118(2) -.64928(13) -.24289(3) .0403(3) Uani d . 1 . . O
H1WA .203(5) -.724(3) -.2554(6) .069(7) Uiso d . 1 . . H
H1WB .213(5) -.606(3) -.2222(7) .078(7) Uiso d . 1 . . H

loop_
_atom_site_aniso_label
_atom_site_aniso_U_11
_atom_site_aniso_U_22
_atom_site_aniso_U_33
_atom_site_aniso_U_12
_atom_site_aniso_U_13
_atom_site_aniso_U_23
O1 .0231(5) .0355(5) .0587(6) .0008(4) .0004(4) .0048(5)
O2 .0576(7) .0439(6) .0334(5) -.0135(6) -.0102(5) .0034(4)
O3 .0476(6) .0401(5) .0431(5) -.0153(5) .0004(5) -.0042(4)
N1 .0346(6) .0281(5) .0325(6) .0002(5) -.0029(5) .0008(5)
N2 .0227(6) .0258(5) .0334(6) -.0005(4) -.0017(5) .0002(4)
N3 .0454(8) .0982(13) .0398(7) .0030(10) -.0121(7) .0054(8)
C1 .0274(6) .0251(6) .0342(6) -.0002(6) -.0018(6) .0006(5)
C2 .0272(6) .0272(6) .0293(6) -.0007(5) -.0010(5) -.0028(5)
C3 .0464(9) .0347(7) .0379(7) -.0081(7) -.0095(7) -.0006(6)
C4 .0297(7) .0246(6) .0313(6) .0012(5) -.0013(5) .0005(5)
C5 .0320(7) .0231(6) .0352(7) .0020(6) -.0014(5) -.0031(5)
C6 .0368(7) .0397(8) .0324(7) -.0069(7) .0010(6) .0017(6)
C7 .0369(8) .0495(8) .0278(6) -.0036(7) .0016(6) .0045(6)
C8 .0354(8) .0574(9) .0261(6) -.0094(7) .0046(5) -.0007(6)
C9 .0498(10) .0571(10) .0378(8) -.0043(8) .0040(8) -.0049(7)
C10 .0693(13) .0633(12) .0519(10) -.0097(11) .0158(9) -.0130(9)
C11 .0696(13) .0822(14) .0513(10) -.0306(13) .0149(10) -.0241(10)
C12 .0515(12) .1110(18) .0372(9) -.0309(13) .0023(8) -.0172(10)
C13 .0375(8) .0783(12) .0319(7) -.0124(9) .0014(6) -.0016(8)
C14 .0492(9) .0667(12) .0365(8) .0047(9) -.0022(7) .0079(8)
O1W .0436(6) .0401(6) .0371(5) -.0013(5) -.0005(5) .0002(4)

loop_
_atom_type_symbol
_atom_type_description
_atom_type_scat_dispersion_real
_atom_type_scat_dispersion_imag
_atom_type_scat_source
C C .0181 .0091 'International Tables Vol C Tables 4.2.6.8 and 6.1.1.4'
H H .0000 .0000 'International Tables Vol C Tables 4.2.6.8 and 6.1.1.4'
N N .0311 .0180 'International Tables Vol C Tables 4.2.6.8 and 6.1.1.4'
O O .0492 .0322 'International Tables Vol C Tables 4.2.6.8 and 6.1.1.4'

loop_
_geom_angle_atom_site_label_1
_geom_angle_atom_site_label_2
_geom_angle_atom_site_label_3
_geom_angle
_geom_angle_publ_flag
C1 N1 H1NA 109.2(11) no
C1 N1 H1NB 112.3(11) no
H1NA N1 H1NB 107.7(16) no
C1 N1 H1NC 110.9(10) no
H1NA N1 H1NC 106.2(15) no
H1NB N1 H1NC 110.3(16) no
C2 N2 C4 123.47(11) no
C2 N2 H2N 118.5(11) no
C4 N2 H2N 117.5(11) no
C13 N3 C14 109.51(15) no
C13 N3 H3N 124.1(17) no
C14 N3 H3N 126.4(17) no
N1 C1 C2 109.07(11) no
N1 C1 C3 109.43(11) no
C2 C1 C3 111.61(11) no
N1 C1 H1 108.3(8) no
C2 C1 H1 107.8(9) no
C3 C1 H1 110.5(9) no
O1 C2 N2 124.15(13) no
O1 C2 C1 121.35(12) no
N2 C2 C1 114.49(11) no
C1 C3 H3A 112.1(10) no
C1 C3 H3B 112.1(11) no
H3A C3 H3B 107.8(14) no
C1 C3 H3C 110.5(10) no
H3A C3 H3C 110.4(15) no
H3B C3 H3C 103.7(15) no
N2 C4 C6 113.44(11) no
N2 C4 C5 111.99(11) no
C6 C4 C5 112.10(11) no
N2 C4 H4 106.2(9) no
C6 C4 H4 109.4(9) no
C5 C4 H4 103.0(9) no
O2 C5 O3 124.67(13) no
O2 C5 C4 119.61(12) no
O3 C5 C4 115.55(11) no
C7 C6 C4 113.52(12) no
C7 C6 H6A 109.5(9) no
C4 C6 H6A 106.3(9) no
C7 C6 H6B 109.2(9) no
C4 C6 H6B 108.9(9) no
H6A C6 H6B 109.3(14) no
C14 C7 C8 106.36(14) no
C14 C7 C6 126.88(15) no
C8 C7 C6 126.70(14) no
C9 C8 C13 118.62(16) no
C9 C8 C7 134.01(14) no
C13 C8 C7 107.36(15) no
C10 C9 C8 119.52(18) no
C10 C9 H9 120.6(12) no
C8 C9 H9 119.8(12) no
C9 C10 C11 120.8(2) no
C9 C10 H10 120.1(13) no
C11 C10 H10 118.9(14) no
C12 C11 C10 121.40(18) no
C12 C11 H11 121.5(14) no
C10 C11 H11 117.0(14) no
C11 C12 C13 117.89(19) no
C11 C12 H12 123.8(16) no
C13 C12 H12 118.3(16) no
N3 C13 C12 131.28(17) no
N3 C13 C8 106.99(15) no
C12 C13 C8 121.73(19) no
C7 C14 N3 109.78(17) no
C7 C14 H14 128.3(12) no
N3 C14 H14 121.8(12) no
H1WA O1W H1WB 112.0(19) no

loop_
_geom_bond_atom_site_label_1
_geom_bond_atom_site_label_2
_geom_bond_site_symmetry_2
_geom_bond_distance
_geom_bond_publ_flag
O1 C2 . 1.2307(16) no
O2 C5 . 1.2412(16) no
O3 C5 . 1.2573(17) no
N1 C1 . 1.4867(17) no
N1 H1NA . .97(2) no
N1 H1NB . .92(2) no
N1 H1NC . .963(19) no
N2 C2 . 1.3324(17) no
N2 C4 . 1.4562(17) no
N2 H2N . .842(19) no
N3 C13 . 1.368(3) no
N3 C14 . 1.378(2) no
N3 H3N . .86(3) no
C1 C2 . 1.5219(18) no
C1 C3 . 1.5222(19) no
C1 H1 . .967(15) no
C3 H3A . 1.025(19) no
C3 H3B . 1.00(2) no
C3 H3C . .940(19) no
C4 C6 . 1.5369(18) no
C4 C5 . 1.5458(18) no
C4 H4 . .963(16) no
C6 C7 . 1.498(2) no
C6 H6A . .996(16) no
C6 H6B . .973(17) no
C7 C14 . 1.361(2) no
C7 C8 . 1.437(2) no
C8 C9 . 1.394(2) no
C8 C13 . 1.411(2) no
C9 C10 . 1.376(3) no
C9 H9 . .93(2) no
C10 C11 . 1.399(3) no
C10 H10 . 1.02(2) no
C11 C12 . 1.364(3) no
C11 H11 . 1.00(2) no
C12 C13 . 1.399(3) no
C12 H12 . .92(3) no
C14 H14 . .972(19) no
O1W H1WA . .88(2) no
O1W H1WB . .95(2) no

loop_
_geom_hbond_atom_site_label_D
_geom_hbond_atom_site_label_H
_geom_hbond_atom_site_label_A
_geom_hbond_site_symmetry_A
_geom_hbond_distance_DH
_geom_hbond_distance_HA
_geom_hbond_distance_DA
_geom_hbond_angle_DHA
_geom_hbond_publ_flag
N1 H1NA O1W 1_665 .97(2) 1.77(2) 2.720(2) 166.0(10) yes
O1W H1WB O3 . .95(2) 1.79(2) 2.737(2) 171.0(10) yes
O1W H1WA O2 3_644 .88(2) 1.83(2) 2.712(2) 175.0(10) yes
N1 H1NB O2 3_654 .92(2) 2.02(2) 2.820(2) 146.0(10) yes
N1 H1NC O3 1_565 .96(2) 2.03(2) 2.920(2) 153.0(10) yes
N2 H2N O1 1_655 .84(2) 2.39(2) 3.180(2) 157.0(10) yes

loop_
_geom_torsion_atom_site_label_1
_geom_torsion_atom_site_label_2
_geom_torsion_atom_site_label_3
_geom_torsion_atom_site_label_4
_geom_torsion
_geom_torsion_publ_flag
H1NA N1 C1 C2 -163.0(10) yes
N1 C1 C2 N2 151.00(10) yes
C1 C2 N2 C4 -176.80(10) yes
C2 N2 C4 C5 57.9(2) yes
N2 C4 C5 O2 21.5(2) yes
C4 N2 C2 O1 4.3(2) no
N1 C1 C2 O1 -30.04(18) no
C3 C1 C2 O1 90.99(17) no
C3 C1 C2 N2 -88.00(15) no
C2 N2 C4 C6 -70.25(16) no
C6 C4 C5 O2 150.35(13) no
N2 C4 C5 O3 -163.09(12) no
C6 C4 C5 O3 -34.26(16) no
N2 C4 C6 C7 -54.24(17) no
C5 C4 C6 C7 177.70(12) no
C4 C6 C7 C14 -78.70(19) no
C4 C6 C7 C8 98.05(17) no
C14 C7 C8 C9 -178.66(17) no
C6 C7 C8 C9 4.0(3) no
C14 C7 C8 C13 .60(17) no
C6 C7 C8 C13 -176.69(13) no
C13 C8 C9 C10 1.3(2) no
C7 C8 C9 C10 -179.53(16) no
C8 C9 C10 C11 -.2(3) no
C9 C10 C11 C12 -.4(3) no
C10 C11 C12 C13 .1(3) no
C14 N3 C13 C12 -179.10(17) no
C14 N3 C13 C8 .30(18) no
C11 C12 C13 N3 -179.66(18) no
C11 C12 C13 C8 1.0(3) no
C9 C8 C13 N3 178.84(14) no
C7 C8 C13 N3 -.56(17) no
C9 C8 C13 C12 -1.7(2) no
C7 C8 C13 C12 178.91(15) no
C8 C7 C14 N3 -.43(18) no
C6 C7 C14 N3 176.86(14) no
C13 N3 C14 C7 .1(2) no

loop_
_cod_related_entry_id
_cod_related_entry_database
_cod_related_entry_code
1 ChemSpider 21182326
